data_7221682
loop_
_publ_author_name
'Mouchaham, Georges'
'Gualino, Marion'
'Roques, Nans'
'Duhayon, Carine'
'Brand\`es, St\'ephane'
'Sutter, Jean-Pascal'

_publ_section_title
;
 Supramolecular open-framework architectures based on dicarboxylate H-bond
 acceptors and polytopic cations with three/four N--H+donor units
;
_journal_issue 46
_journal_name_full CrystEngComm
_journal_page_first 8906
_journal_paper_doi 10.1039/C5CE01070E
_journal_volume 17
_journal_year 2015
_chemical_formula_moiety 'C15 H15 N6, C2 O4, C2 H O4, 5(H2 O)'
_chemical_formula_sum 'C19 H26 N6 O13'
_chemical_formula_weight 546.45
_space_group_IT_number 14
_symmetry_cell_setting monoclinic
_symmetry_space_group_name_Hall '-P 2ybc'
_symmetry_space_group_name_H-M 'P 1 21/c 1'
_atom_sites_solution_hydrogens difmap
_atom_sites_solution_primary other
_audit_update_record
;
2015-05-21 deposited with the CCDC.
2015-07-13 downloaded from the CCDC.
;
_cell_angle_alpha 90
_cell_angle_beta 96.565(3)
_cell_angle_gamma 90
_cell_formula_units_Z 4
_cell_length_a 13.3011(4)
_cell_length_b 24.6348(6)
_cell_length_c 7.1285(2)
_cell_measurement_reflns_used 11820
_cell_measurement_temperature 180
_cell_measurement_theta_max 72
_cell_measurement_theta_min 3
_cell_volume 2320.48(11)
_computing_cell_refinement 'CrysAlis, (Oxford Diffraction, 2002)'
_computing_data_collection 'Gemini, (Oxford Diffraction, 2006)'
_computing_data_reduction 'CrysAlis, (Oxford Diffraction, 2002)'
_computing_molecular_graphics 'CAMERON (Watkin et al., 1996)'
_computing_publication_material 'CRYSTALS (Betteridge et al., 2003)'
_computing_structure_refinement 'CRYSTALS (Betteridge et al., 2003)'
_computing_structure_solution 'Superflip (Palatinus & Chapuis, 2007)'
_diffrn_ambient_temperature 180
_diffrn_measured_fraction_theta_full 0.996
_diffrn_measured_fraction_theta_max 0.996
_diffrn_measurement_device Area
_diffrn_measurement_device_type 'Oxford Diffraction Gemini'
_diffrn_measurement_method '\f & \w scans'
_diffrn_radiation_monochromator graphite
_diffrn_radiation_type 'Cu K\a'
_diffrn_radiation_wavelength 1.54180
_diffrn_reflns_av_R_equivalents 0.022
_diffrn_reflns_limit_h_max 16
_diffrn_reflns_limit_h_min -16
_diffrn_reflns_limit_k_max 30
_diffrn_reflns_limit_k_min -29
_diffrn_reflns_limit_l_max 8
_diffrn_reflns_limit_l_min -7
_diffrn_reflns_number 23350
_diffrn_reflns_theta_full 71.763
_diffrn_reflns_theta_max 71.763
_diffrn_reflns_theta_min 3.345
_diffrn_standards_number 0
_exptl_absorpt_coefficient_mu 1.158
_exptl_absorpt_correction_T_max 0.94
_exptl_absorpt_correction_T_min 0.69
_exptl_absorpt_correction_type multi-scan
_exptl_absorpt_process_details 'CrysAlis, (Oxford Diffraction, 2002)'
_exptl_crystal_colour colorless
_exptl_crystal_density_diffrn 1.564
_exptl_crystal_density_method 'not measured'
_exptl_crystal_description planar
_exptl_crystal_F_000 1144
_exptl_crystal_size_max 0.300
_exptl_crystal_size_mid 0.200
_exptl_crystal_size_min 0.050
_refine_diff_density_max 0.35
_refine_diff_density_min -0.28
_refine_ls_extinction_method None
_refine_ls_goodness_of_fit_ref 1.0385
_refine_ls_hydrogen_treatment constr
_refine_ls_matrix_type full
_refine_ls_number_parameters 343
_refine_ls_number_reflns 4185
_refine_ls_number_restraints 0
_refine_ls_R_factor_all 0.0373
_refine_ls_R_factor_gt 0.0358
_refine_ls_shift/su_max 0.0007884
_refine_ls_shift/su_mean 0.0000845
_refine_ls_structure_factor_coef F
_refine_ls_weighting_details
;
 Method, part 1, Chebychev polynomial, (Watkin, 1994, Prince, 1982) 
 [weight] = 1.0/[A~0~*T~0~(x)+A~1~*T~1~(x) ... +A~n-1~]*T~n-1~(x)] 
 where A~i~ are the Chebychev coefficients listed below and x= Fcalc/Fmax 
 Method = Robust Weighting (Prince, 1982) 
 W = [weight] * [1-(deltaF/6*sigmaF)^2^]^2^ 
 A~i~ are: 
 5.16 1.93 3.39 
;
_refine_ls_weighting_scheme calc
_refine_ls_wR_factor_all 0.0426
_refine_ls_wR_factor_gt 0.0417
_refine_ls_wR_factor_ref 0.0413
_reflns_limit_h_max 16
_reflns_limit_h_min -16
_reflns_limit_k_max 30
_reflns_limit_k_min 0
_reflns_limit_l_max 8
_reflns_limit_l_min 0
_reflns_number_gt 4291
_reflns_number_total 4532
_reflns_threshold_expression I>2.0\s(I)
_oxford_refine_ls_r_factor_ref 0.0349
_oxford_reflns_number_all 4512
_oxford_reflns_threshold_expression_ref I>3.0\s(I)
_cod_data_source_file c5ce01070e2.cif
_cod_data_source_block cpd3
_cod_depositor_comments
;
The following automatic conversions were performed:

'_atom_sites_solution_primary' value 'Other' changed to 'other'
according to
/usr/data/users/saulius/crontab/automatic-downloads/rss-feeds/RSC/lib/dictionaries/cif_core.dic
dictionary named 'cif_core.dic' version 2.4.2 from 2011-04-26.

Automatic conversion script
Id: cif_fix_values 3271 2015-04-21 07:52:19Z andrius 

 Adding full bibliography for 7221680--7221684.cif.
;
_cod_original_cell_volume 2320.50(12)
_cod_original_sg_symbol_H-M 'P 21/c '
_cod_database_code 7221682

loop_
_symmetry_equiv_pos_as_xyz
x,y,z
-x,-y,-z
x,-y+1/2,z+1/2
-x,y+1/2,-z+1/2

loop_
_atom_site_label
_atom_site_type_symbol
_atom_site_fract_x
_atom_site_fract_y
_atom_site_fract_z
_atom_site_U_iso_or_equiv
_atom_site_occupancy
_atom_site_adp_type
_atom_site_refinement_flags_posn
C1 C 0.82920(9) 0.44463(4) 0.23461(15) 0.0199 1.0000 Uani .
C2 C 0.77051(9) 0.39809(5) 0.23557(16) 0.0205 1.0000 Uani .
C3 C 0.81240(9) 0.34987(4) 0.17976(15) 0.0196 1.0000 Uani .
C4 C 0.90889(9) 0.34708(4) 0.12779(15) 0.0201 1.0000 Uani .
C5 C 0.96577(9) 0.39433(4) 0.13287(15) 0.0193 1.0000 Uani .
C6 C 0.92676(9) 0.44390(4) 0.18338(15) 0.0201 1.0000 Uani .
N7 N 0.78742(7) 0.49468(4) 0.29058(14) 0.0204 1.0000 Uani .
C8 C 0.84001(9) 0.53798(5) 0.36396(16) 0.0215 1.0000 Uani .
N9 N 0.77489(8) 0.57546(4) 0.40316(14) 0.0231 1.0000 Uani .
C10 C 0.67823(9) 0.55676(5) 0.35514(18) 0.0275 1.0000 Uani .
C11 C 0.68516(9) 0.50629(5) 0.28378(19) 0.0266 1.0000 Uani .
N12 N 0.75390(7) 0.30100(4) 0.17852(13) 0.0201 1.0000 Uani .
C13 C 0.79191(9) 0.25038(5) 0.19475(17) 0.0229 1.0000 Uani .
N14 N 0.71611(8) 0.21581(4) 0.18242(15) 0.0246 1.0000 Uani .
C15 C 0.62647(10) 0.24429(5) 0.1565(2) 0.0324 1.0000 Uani .
C16 C 0.64964(9) 0.29758(5) 0.1542(2) 0.0294 1.0000 Uani .
N17 N 1.06680(7) 0.39161(4) 0.08471(13) 0.0200 1.0000 Uani .
C18 C 1.10725(9) 0.34860(5) 0.00410(16) 0.0222 1.0000 Uani .
N19 N 1.20300(8) 0.35920(4) -0.00700(14) 0.0245 1.0000 Uani .
C20 C 1.22678(9) 0.40990(5) 0.06701(17) 0.0253 1.0000 Uani .
C21 C 1.14169(9) 0.43067(5) 0.12414(17) 0.0232 1.0000 Uani .
C22 C 0.75172(9) 0.42752(5) 0.73472(17) 0.0237 1.0000 Uani .
C23 C 0.86288(9) 0.41462(5) 0.69730(16) 0.0209 1.0000 Uani .
O24 O 0.68973(7) 0.38816(3) 0.72352(14) 0.0304 1.0000 Uani .
O25 O 0.88084(6) 0.36459(3) 0.66986(13) 0.0261 1.0000 Uani .
O26 O 0.73075(7) 0.47448(4) 0.77290(19) 0.0458 1.0000 Uani .
O27 O 0.92331(7) 0.45248(4) 0.69545(13) 0.0285 1.0000 Uani .
C28 C 1.16435(9) 0.29083(5) 0.42147(16) 0.0216 1.0000 Uani .
C29 C 1.05945(9) 0.30095(5) 0.49176(15) 0.0209 1.0000 Uani .
O30 O 1.17633(7) 0.24767(3) 0.34050(12) 0.0288 1.0000 Uani .
O31 O 0.99390(6) 0.26595(3) 0.47621(13) 0.0263 1.0000 Uani .
O32 O 1.22857(7) 0.32870(3) 0.45099(13) 0.0294 1.0000 Uani .
O33 O 1.04914(6) 0.34923(3) 0.56060(12) 0.0251 1.0000 Uani .
O34 O 1.39105(8) 0.31189(4) -0.04350(16) 0.0425 1.0000 Uani .
O35 O 1.41119(8) 0.29823(4) 0.34843(16) 0.0408 1.0000 Uani .
O36 O 0.52897(9) 0.39249(5) 0.42736(16) 0.0464 1.0000 Uani .
O37 O 0.47507(8) 0.60362(4) 0.06326(16) 0.0417 1.0000 Uani .
O38 O 0.45005(8) 0.47351(4) 0.18449(16) 0.0415 1.0000 Uani .
H21 H 0.7051 0.3987 0.2733 0.0254 1.0000 Uiso R
H41 H 0.9355 0.3143 0.0886 0.0248 1.0000 Uiso R
H61 H 0.9659 0.4757 0.1823 0.0243 1.0000 Uiso R
H81 H 0.9098 0.5412 0.3813 0.0255 1.0000 Uiso R
H101 H 0.6214 0.5768 0.3712 0.0332 1.0000 Uiso R
H111 H 0.6325 0.4835 0.2343 0.0332 1.0000 Uiso R
H131 H 0.8606 0.2415 0.2138 0.0285 1.0000 Uiso R
H151 H 0.5634 0.2278 0.1426 0.0391 1.0000 Uiso R
H161 H 0.6064 0.3274 0.1376 0.0362 1.0000 Uiso R
H181 H 1.0744 0.3170 -0.0359 0.0268 1.0000 Uiso R
H201 H 1.2906 0.4247 0.0727 0.0289 1.0000 Uiso R
H211 H 1.1325 0.4645 0.1789 0.0279 1.0000 Uiso R
H191 H 1.2440 0.3385 -0.0539 0.0294 1.0000 Uiso R
H141 H 0.7224 0.1801 0.1898 0.0318 1.0000 Uiso R
H91 H 0.7890 0.6073 0.4511 0.0300 1.0000 Uiso R
H331 H 0.9885 0.3535 0.6026 0.0417 1.0000 Uiso R
H382 H 0.4686 0.4560 0.2838 0.0615 1.0000 Uiso R
H381 H 0.3982 0.4916 0.2058 0.0631 1.0000 Uiso R
H352 H 1.4011 0.2999 0.2226 0.0624 1.0000 Uiso R
H371 H 0.4251 0.5987 0.1225 0.0634 1.0000 Uiso R
H362 H 0.5701 0.3911 0.5260 0.0691 1.0000 Uiso R
H372 H 0.4946 0.5756 0.0183 0.0634 1.0000 Uiso R
H361 H 0.4967 0.3626 0.4092 0.0713 1.0000 Uiso R
H351 H 1.3514 0.3065 0.3828 0.0625 1.0000 Uiso R
H342 H 1.4380 0.3354 -0.0695 0.0650 1.0000 Uiso R
H341 H 1.3821 0.3023 -0.1617 0.0680 1.0000 Uiso R

loop_
_atom_site_aniso_label
_atom_site_aniso_U_11
_atom_site_aniso_U_22
_atom_site_aniso_U_33
_atom_site_aniso_U_23
_atom_site_aniso_U_13
_atom_site_aniso_U_12
C1 0.0236(6) 0.0137(5) 0.0217(5) -0.0008(4) -0.0002(4) 0.0013(4)
C2 0.0207(5) 0.0169(5) 0.0241(5) -0.0004(4) 0.0030(4) -0.0001(4)
C3 0.0228(6) 0.0136(5) 0.0217(5) 0.0007(4) -0.0006(4) -0.0021(4)
C4 0.0233(5) 0.0135(5) 0.0231(5) -0.0005(4) 0.0008(4) 0.0015(4)
C5 0.0197(5) 0.0171(5) 0.0206(5) 0.0013(4) 0.0004(4) 0.0004(4)
C6 0.0218(5) 0.0139(5) 0.0241(5) 0.0003(4) 0.0009(4) -0.0015(4)
N7 0.0200(5) 0.0139(4) 0.0273(5) -0.0014(4) 0.0024(4) -0.0004(4)
C8 0.0221(5) 0.0153(5) 0.0267(5) -0.0012(4) 0.0016(4) -0.0002(4)
N9 0.0253(5) 0.0143(4) 0.0299(5) -0.0029(4) 0.0037(4) -0.0002(4)
C10 0.0219(6) 0.0220(6) 0.0390(7) -0.0028(5) 0.0055(5) 0.0031(5)
C11 0.0196(6) 0.0202(6) 0.0398(7) -0.0040(5) 0.0031(5) -0.0007(4)
N12 0.0211(5) 0.0129(4) 0.0262(5) -0.0007(3) 0.0020(4) -0.0006(4)
C13 0.0222(6) 0.0145(5) 0.0316(6) 0.0011(4) 0.0018(5) 0.0011(4)
N14 0.0248(5) 0.0128(5) 0.0364(5) 0.0004(4) 0.0043(4) -0.0011(4)
C15 0.0214(6) 0.0194(6) 0.0564(8) -0.0011(5) 0.0042(6) -0.0023(5)
C16 0.0212(6) 0.0177(6) 0.0492(8) -0.0008(5) 0.0038(5) 0.0006(4)
N17 0.0209(5) 0.0142(4) 0.0248(5) 0.0004(3) 0.0023(4) -0.0001(4)
C18 0.0240(6) 0.0167(5) 0.0259(5) -0.0004(4) 0.0033(4) 0.0013(4)
N19 0.0236(5) 0.0211(5) 0.0295(5) -0.0001(4) 0.0060(4) 0.0032(4)
C20 0.0224(6) 0.0222(6) 0.0315(6) 0.0016(5) 0.0032(5) -0.0033(5)
C21 0.0233(6) 0.0162(5) 0.0299(6) 0.0005(4) 0.0022(4) -0.0031(4)
C22 0.0210(6) 0.0162(5) 0.0331(6) -0.0001(4) -0.0001(5) 0.0007(4)
C23 0.0211(6) 0.0179(6) 0.0231(5) 0.0004(4) -0.0006(4) -0.0008(4)
O24 0.0219(4) 0.0163(4) 0.0538(6) -0.0032(4) 0.0076(4) -0.0009(3)
O25 0.0227(4) 0.0162(4) 0.0400(5) -0.0012(3) 0.0063(3) 0.0006(3)
O26 0.0250(5) 0.0172(5) 0.0951(9) -0.0112(5) 0.0067(5) 0.0010(4)
O27 0.0242(4) 0.0202(4) 0.0413(5) -0.0027(3) 0.0051(4) -0.0044(3)
C28 0.0269(6) 0.0154(5) 0.0226(5) 0.0018(4) 0.0039(4) 0.0001(4)
C29 0.0240(6) 0.0165(5) 0.0216(5) 0.0028(4) -0.0003(4) -0.0003(4)
O30 0.0369(5) 0.0167(4) 0.0343(5) -0.0049(3) 0.0107(4) -0.0025(3)
O31 0.0238(4) 0.0179(4) 0.0368(5) 0.0006(3) 0.0015(3) -0.0031(3)
O32 0.0269(4) 0.0176(4) 0.0457(5) -0.0071(4) 0.0132(4) -0.0041(3)
O33 0.0221(4) 0.0175(4) 0.0364(5) -0.0044(3) 0.0056(3) -0.0003(3)
O34 0.0348(5) 0.0382(6) 0.0564(6) -0.0088(5) 0.0134(5) -0.0012(4)
O35 0.0317(5) 0.0395(6) 0.0526(6) 0.0020(5) 0.0108(4) 0.0028(4)
O36 0.0504(7) 0.0392(6) 0.0464(6) 0.0013(5) -0.0090(5) 0.0014(5)
O37 0.0398(6) 0.0310(5) 0.0573(6) 0.0055(4) 0.0184(5) 0.0041(4)
O38 0.0296(5) 0.0434(6) 0.0524(6) 0.0061(5) 0.0082(4) 0.0056(4)

loop_
_atom_type_symbol
_atom_type_scat_dispersion_real
_atom_type_scat_dispersion_imag
_atom_type_scat_Cromer_Mann_a1
_atom_type_scat_Cromer_Mann_b1
_atom_type_scat_Cromer_Mann_a2
_atom_type_scat_Cromer_Mann_b2
_atom_type_scat_Cromer_Mann_a3
_atom_type_scat_Cromer_Mann_b3
_atom_type_scat_Cromer_Mann_a4
_atom_type_scat_Cromer_Mann_b4
_atom_type_scat_Cromer_Mann_c
_atom_type_scat_source
C 0.0181 0.0091 2.3100 20.8439 1.0200 10.2075 1.5886 0.5687 0.8650 51.6512 0.2156 'International Tables Vol C 4.2.6.8 and 6.1.1.4'
H 0.0000 0.0000 0.4930 10.5109 0.3229 26.1257 0.1402 3.1424 0.0408 57.7998 0.0030 'International Tables Vol C 4.2.6.8 and 6.1.1.4'
O 0.0492 0.0322 3.0485 13.2771 2.2868 5.7011 1.5463 0.3239 0.8670 32.9089 0.2508 'International Tables Vol C 4.2.6.8 and 6.1.1.4'
S 0.3331 0.5567 6.9053 1.4679 5.2034 22.2151 1.4379 0.2536 1.5863 56.1720 0.8669 'International Tables Vol C 4.2.6.8 and 6.1.1.4'
N 0.0311 0.0180 12.2126 0.0057 3.1322 9.8933 2.0125 28.9975 1.1663 0.5826 -11.5290 'International Tables Vol C 4.2.6.8 and 6.1.1.4'

loop_
_geom_angle_atom_site_label_1
_geom_angle_atom_site_label_2
_geom_angle_atom_site_label_3
_geom_angle
_geom_angle_publ_flag
C2 C1 C6 122.28(10) yes
C2 C1 N7 118.36(10) yes
C6 C1 N7 119.36(10) yes
C1 C2 C3 117.43(11) yes
C1 C2 H21 121.9 no
C3 C2 H21 120.7 no
C2 C3 C4 122.42(10) yes
C2 C3 N12 119.00(10) yes
C4 C3 N12 118.58(10) yes
C3 C4 C5 118.26(10) yes
C3 C4 H41 121.2 no
C5 C4 H41 120.5 no
C4 C5 C6 121.70(11) yes
C4 C5 N17 118.72(10) yes
C6 C5 N17 119.58(10) yes
C5 C6 C1 117.87(10) yes
C5 C6 H61 120.4 no
C1 C6 H61 121.8 no
C1 N7 C8 126.19(10) yes
C1 N7 C11 125.48(10) yes
C8 N7 C11 108.31(10) yes
N7 C8 N9 108.20(10) yes
N7 C8 H81 125.9 no
N9 C8 H81 125.9 no
C8 N9 C10 109.37(10) yes
C8 N9 H91 126.9 no
C10 N9 H91 123.8 no
N9 C10 C11 107.51(11) yes
N9 C10 H101 123.3 no
C11 C10 H101 129.2 no
N7 C11 C10 106.61(11) yes
N7 C11 H111 125.5 no
C10 C11 H111 127.9 no
C3 N12 C13 125.42(10) yes
C3 N12 C16 126.09(10) yes
C13 N12 C16 108.45(10) yes
N12 C13 N14 108.47(10) yes
N12 C13 H131 125.6 no
N14 C13 H131 126.0 no
C13 N14 C15 108.92(10) yes
C13 N14 H141 125.0 no
C15 N14 H141 126.1 no
N14 C15 C16 107.56(11) yes
N14 C15 H151 123.3 no
C16 C15 H151 129.1 no
N12 C16 C15 106.59(11) yes
N12 C16 H161 124.4 no
C15 C16 H161 129.0 no
C5 N17 C18 124.99(10) yes
C5 N17 C21 126.28(10) yes
C18 N17 C21 108.59(10) yes
N17 C18 N19 107.90(10) yes
N17 C18 H181 126.8 no
N19 C18 H181 125.3 no
C18 N19 C20 109.84(10) yes
C18 N19 H191 125.4 no
C20 N19 H191 124.8 no
N19 C20 C21 107.21(10) yes
N19 C20 H201 123.1 no
C21 C20 H201 129.7 no
N17 C21 C20 106.46(10) yes
N17 C21 H211 125.2 no
C20 C21 H211 128.3 no
C23 C22 O24 116.99(10) yes
C23 C22 O26 118.17(10) yes
O24 C22 O26 124.84(11) yes
C22 C23 O25 114.82(10) yes
C22 C23 O27 118.58(10) yes
O25 C23 O27 126.60(11) yes
C29 C28 O30 117.34(10) yes
C29 C28 O32 116.18(10) yes
O30 C28 O32 126.46(11) yes
C28 C29 O31 120.96(10) yes
C28 C29 O33 113.92(10) yes
O31 C29 O33 125.09(11) yes
C29 O33 H331 111.7 no
H342 O34 H341 89.8 no
H352 O35 H351 103.3 no
H362 O36 H361 111.0 no
H371 O37 H372 112.5 no
H382 O38 H381 106.5 no

loop_
_geom_bond_atom_site_label_1
_geom_bond_atom_site_label_2
_geom_bond_distance
_geom_bond_publ_flag
C1 C2 1.3876(16) yes
C1 C6 1.3878(17) yes
C1 N7 1.4279(14) yes
C2 C3 1.3895(16) yes
C2 H21 0.940 no
C3 C4 1.3776(16) yes
C3 N12 1.4330(14) yes
C4 C5 1.3866(16) yes
C4 H41 0.936 no
C5 C6 1.3901(16) yes
C5 N17 1.4261(15) yes
C6 H61 0.940 no
N7 C8 1.3478(15) yes
N7 C11 1.3853(16) yes
C8 N9 1.3177(15) yes
C8 H81 0.926 no
N9 C10 1.3718(16) yes
N9 H91 0.868 no
C10 C11 1.3504(18) yes
C10 H101 0.921 no
C11 H111 0.934 no
N12 C13 1.3455(15) yes
N12 C16 1.3803(16) yes
C13 N14 1.3151(16) yes
C13 H131 0.935 no
N14 C15 1.3776(17) yes
N14 H141 0.885 no
C15 C16 1.3489(18) yes
C15 H151 0.928 no
C16 H161 0.931 no
N17 C18 1.3465(15) yes
N17 C21 1.3904(15) yes
C18 N19 1.3113(16) yes
C18 H181 0.922 no
N19 C20 1.3785(16) yes
N19 H191 0.844 no
C20 C21 1.3469(18) yes
C20 H201 0.920 no
C21 H211 0.934 no
C22 C23 1.5647(16) yes
C22 O24 1.2693(15) yes
C22 O26 1.2279(15) yes
C23 O25 1.2747(14) yes
C23 O27 1.2323(15) yes
C28 C29 1.5557(16) yes
C28 O30 1.2287(15) yes
C28 O32 1.2661(15) yes
C29 O31 1.2223(14) yes
C29 O33 1.2998(14) yes
O33 H331 0.898 no
O34 H342 0.887 no
O34 H341 0.870 no
O35 H352 0.893 no
O35 H351 0.883 no
O36 H362 0.841 no
O36 H361 0.856 no
O37 H371 0.837 no
O37 H372 0.816 no
O38 H382 0.841 no
O38 H381 0.849 no

loop_
_geom_hbond_atom_site_label_D
_geom_hbond_atom_site_label_H
_geom_hbond_atom_site_label_A
_geom_hbond_site_symmetry_A
_geom_hbond_angle_DHA
_geom_hbond_distance_DH
_geom_hbond_distance_HA
_geom_hbond_distance_DA
_geom_hbond_publ_flag
C4 H41 O31 3_554 177.0 0.936 2.302 3.2370(17) yes
C6 H61 O27 2_766 158.0 0.940 2.402 3.2932(17) yes
C8 H81 O27 2_766 159.0 0.926 2.351 3.2326(17) yes
C11 H111 O38 . 144.0 0.934 2.425 3.2291(17) yes
C13 H131 O31 . 131.0 0.935 2.499 3.1872(17) yes
C13 H131 O31 3_554 131.0 0.935 2.594 3.2808(17) yes
C16 H161 O37 2_665 150.0 0.931 2.400 3.2390(17) yes
C18 H181 O31 3_554 160.0 0.922 2.313 3.1949(17) yes
C20 H201 O38 1_655 162.0 0.920 2.489 3.3774(17) yes
C21 H211 O27 2_766 169.0 0.934 2.385 3.3079(17) yes
N19 H191 O34 . 146.0 0.844 2.056 2.7984(17) yes
N14 H141 O24 3_554 159.0 0.885 1.760 2.6063(17) yes
N14 H141 O25 3_554 122.0 0.885 2.396 2.9626(17) yes
N9 H91 O32 2_766 160.0 0.868 1.750 2.5823(17) yes
N9 H91 O33 2_766 123.0 0.868 2.415 2.9746(17) yes
O33 H331 C23 . 148.0 0.898 2.402 3.1991(17) yes
O33 H331 O25 . 176.0 0.898 1.585 2.4819(17) yes
O38 H382 O36 . 154.0 0.841 1.989 2.7690(17) yes
O38 H381 O26 2_666 171.0 0.849 1.930 2.7720(17) yes
O35 H352 O34 . 172.0 0.893 1.909 2.7963(17) yes
O37 H371 O24 2_666 162.0 0.837 2.006 2.8139(17) yes
O36 H362 O24 . 168.0 0.841 2.002 2.8300(17) yes
O37 H372 O38 2_665 157.0 0.816 2.083 2.8503(17) yes
O36 H361 O35 1_455 174.0 0.856 1.970 2.8215(17) yes
O35 H351 C28 . 156.0 0.883 2.564 3.3875(17) yes
O35 H351 O32 . 176.0 0.883 1.840 2.7211(17) yes
O34 H342 O37 2_765 163.0 0.887 1.893 2.7531(17) yes
